data_4114275
loop_
_publ_author_name
'Janusz Lewi\'nski'
'Wojciech Marciniak'
'Janusz Lipkowski'
'Iwona Justyniak'

_publ_contact_author
;
   Dr. Janusz Lewi\'nski,
   Department of Chemistry
   Warsaw University of Technology
   Noakowskiego 3,
   PL-00-664 Warszawa
   Poland
;
_publ_contact_author_email lewin@ch.pw.edu.pl
_publ_contact_author_fax '048 22 6607279'
_publ_contact_author_phone '048 22 6607315'
_publ_section_title
;
 New Insights into the Reaction of Zinc Alkyls with Dioxygen
;
_journal_name_full 'Journal of the American Chemical Society'
_journal_page_first 12698
_journal_page_last 12699
_journal_paper_doi 10.1021/ja036020t
_journal_volume 125
_journal_year 2003
_chemical_formula_sum 'C14 H42 O8 Zn7'
_chemical_formula_weight 796.07
_chemical_name_systematic
; 
 ? 
;
_space_group_IT_number 148
_symmetry_cell_setting trigonal
_symmetry_space_group_name_Hall '-R 3'
_symmetry_space_group_name_H-M 'R -3 :H'
_atom_sites_solution_hydrogens geom
_atom_sites_solution_primary direct
_atom_sites_solution_secondary difmap
_audit_creation_method SHELXL-97
_cell_angle_alpha 90.00
_cell_angle_beta 90.00
_cell_angle_gamma 120.00
_cell_formula_units_Z 12
_cell_length_a 22.500(3)
_cell_length_b 22.500(3)
_cell_length_c 19.700(4)
_cell_measurement_temperature 293(2)
_cell_measurement_theta_max 33.22
_cell_measurement_theta_min 2.95
_cell_volume 8637(2)
_computing_cell_refinement 'Denzo & Scalepak (Otwinowski, Minor, 1997)'
_computing_data_collection 'Collect (Nonius B.V. 1998)'
_computing_data_reduction 'Denzo & Scalepak (Otwinowski, Minor, 1997)'
_computing_molecular_graphics
;
ORTEP III (Burnett, Johnson, 1996)
;
_computing_publication_material
;
SHELXL-97 (Sheldrick, 1997) & PLATON 2000 (Spek, 2000)
;
_computing_structure_refinement 'SHELXL-97 (Sheldrick, 1997)'
_computing_structure_solution 'SHELXS-97 (Sheldrick, 1990)'
_diffrn_ambient_temperature 293(2)
_diffrn_measured_fraction_theta_full 0.996
_diffrn_measured_fraction_theta_max 0.996
_diffrn_measurement_device '\k-geometry diffractometr'
_diffrn_measurement_device_type 'Nonius Kappa-CCD'
_diffrn_measurement_method 'area detector \f and \w scans'
_diffrn_radiation_monochromator graphite
_diffrn_radiation_source 'fine-focus sealed tube'
_diffrn_radiation_type MoK\a
_diffrn_radiation_wavelength 0.71073
_diffrn_reflns_av_R_equivalents 0.0000
_diffrn_reflns_av_sigmaI/netI 0.0192
_diffrn_reflns_limit_h_max 0
_diffrn_reflns_limit_h_min -29
_diffrn_reflns_limit_k_max 34
_diffrn_reflns_limit_k_min 0
_diffrn_reflns_limit_l_max 30
_diffrn_reflns_limit_l_min -30
_diffrn_reflns_number 7361
_diffrn_reflns_theta_full 33.22
_diffrn_reflns_theta_max 33.22
_diffrn_reflns_theta_min 2.95
_exptl_absorpt_coefficient_mu 5.761
_exptl_absorpt_correction_type semi-empirical
_exptl_absorpt_process_details 'Scalepak (Otwinowski, Minor, 1997)'
_exptl_crystal_colour colorless
_exptl_crystal_density_diffrn 1.837
_exptl_crystal_description prism
_exptl_crystal_F_000 4800
_exptl_crystal_size_max 0.30
_exptl_crystal_size_mid 0.26
_exptl_crystal_size_min 0.14
_refine_diff_density_max 0.542
_refine_diff_density_min -0.801
_refine_diff_density_rms 0.106
_refine_ls_extinction_method none
_refine_ls_goodness_of_fit_ref 1.248
_refine_ls_hydrogen_treatment mixed
_refine_ls_matrix_type full
_refine_ls_number_parameters 187
_refine_ls_number_reflns 7361
_refine_ls_number_restraints 0
_refine_ls_restrained_S_all 1.248
_refine_ls_R_factor_all 0.0513
_refine_ls_R_factor_gt 0.0398
_refine_ls_shift/su_max 0.001
_refine_ls_shift/su_mean 0.000
_refine_ls_structure_factor_coef Fsqd
_refine_ls_weighting_details 'calc w=1/[\s^2^(Fo^2^)+(0.0262P)^2^+35.7500P] where P=(Fo^2^+2Fc^2^)/3'
_refine_ls_weighting_scheme calc
_refine_ls_wR_factor_gt 0.0819
_refine_ls_wR_factor_ref 0.0863
_reflns_number_gt 6475
_reflns_number_total 7361
_reflns_threshold_expression >2sigma(I)
_cod_data_source_file ja036020tsi20030508_120405_2.cif
_cod_data_source_block compound2,lewfri
_cod_original_sg_symbol_H-M 'R -3'
_cod_database_code 4114275

loop_
_symmetry_equiv_pos_as_xyz
'x, y, z'
'-y, x-y, z'
'-x+y, -x, z'
'x+2/3, y+1/3, z+1/3'
'-y+2/3, x-y+1/3, z+1/3'
'-x+y+2/3, -x+1/3, z+1/3'
'x+1/3, y+2/3, z+2/3'
'-y+1/3, x-y+2/3, z+2/3'
'-x+y+1/3, -x+2/3, z+2/3'
'-x, -y, -z'
'y, -x+y, -z'
'x-y, x, -z'
'-x+2/3, -y+1/3, -z+1/3'
'y+2/3, -x+y+1/3, -z+1/3'
'x-y+2/3, x+1/3, -z+1/3'
'-x+1/3, -y+2/3, -z+2/3'
'y+1/3, -x+y+2/3, -z+2/3'
'x-y+1/3, x+2/3, -z+2/3'

loop_
_atom_site_label
_atom_site_type_symbol
_atom_site_fract_x
_atom_site_fract_y
_atom_site_fract_z
_atom_site_U_iso_or_equiv
_atom_site_adp_type
_atom_site_occupancy
_atom_site_symmetry_multiplicity
_atom_site_calc_flag
_atom_site_refinement_flags
Zn5 Zn 0.0000 0.0000 0.0000 0.01627(11) Uani 1 6 d S
Zn6 Zn 0.056882(14) -0.032666(14) -0.129275(14) 0.02181(6) Uani 1 1 d .
O6 O 0.0000 0.0000 -0.18354(14) 0.0229(5) Uani 1 3 d S
O5 O 0.02964(8) 0.08068(8) 0.06983(8) 0.0201(3) Uani 1 1 d .
C6 C 0.0000 0.0000 -0.2561(2) 0.0278(8) Uani 1 3 d S
H6A H -0.0457 -0.0159 -0.2723 0.042 Uiso 0.33 1 calc PR
H6B H 0.0159 -0.0298 -0.2723 0.042 Uiso 0.33 1 calc PR
H6C H 0.0298 0.0457 -0.2723 0.042 Uiso 0.33 1 calc PR
C5 C 0.05295(15) 0.15002(12) 0.04885(14) 0.0303(5) Uani 1 1 d .
H5A H 0.0304 0.1687 0.0754 0.045 Uiso 1 1 calc R
H5B H 0.0424 0.1505 0.0017 0.045 Uiso 1 1 calc R
H5C H 0.1017 0.1772 0.0554 0.045 Uiso 1 1 calc R
C16 C 0.11173(17) -0.07131(17) -0.16206(16) 0.0374(6) Uani 1 1 d .
H16A H 0.1568 -0.0467 -0.1426 0.056 Uiso 1 1 calc R
H16B H 0.1151 -0.0676 -0.2106 0.056 Uiso 1 1 calc R
H16C H 0.0904 -0.1188 -0.1492 0.056 Uiso 1 1 calc R
Zn3 Zn 0.104633(14) 0.363402(14) 0.460750(13) 0.02036(6) Uani 1 1 d .
Zn2 Zn 0.014308(13) 0.299717(14) 0.335296(14) 0.02153(6) Uani 1 1 d .
Zn1 Zn 0.1667 0.3333 0.3333 0.01548(7) Uani 1 2 d S
Zn4 Zn 0.128854(14) 0.449456(14) 0.333555(14) 0.02138(6) Uani 1 1 d .
O4 O 0.04828(8) 0.38659(9) 0.39508(8) 0.0215(3) Uani 1 1 d .
O2 O 0.10208(8) 0.36022(8) 0.28059(8) 0.0191(3) Uani 1 1 d .
O1 O 0.07904(8) 0.28254(8) 0.39538(8) 0.0196(3) Uani 1 1 d .
O3 O 0.18329(8) 0.41773(8) 0.39343(8) 0.0187(3) Uani 1 1 d .
C1 C 0.05629(13) 0.21554(12) 0.42221(13) 0.0268(5) Uani 1 1 d .
H1A H 0.0086 0.1862 0.4117 0.040 Uiso 1 1 calc R
H1B H 0.0624 0.2184 0.4706 0.040 Uiso 1 1 calc R
H1C H 0.0826 0.1970 0.4024 0.040 Uiso 1 1 calc R
C2 C 0.10075(14) 0.36090(14) 0.20831(12) 0.0278(5) Uani 1 1 d .
H2A H 0.1245 0.3387 0.1908 0.042 Uiso 1 1 calc R
H2B H 0.1228 0.4075 0.1925 0.042 Uiso 1 1 calc R
H2C H 0.0540 0.3370 0.1929 0.042 Uiso 1 1 calc R
C3 C 0.24940(13) 0.46768(13) 0.41808(14) 0.0276(5) Uani 1 1 d .
H3A H 0.2450 0.4816 0.4630 0.041 Uiso 1 1 calc R
H3B H 0.2688 0.5068 0.3885 0.041 Uiso 1 1 calc R
H3C H 0.2788 0.4482 0.4193 0.041 Uiso 1 1 calc R
C4 C -0.00036(13) 0.40582(14) 0.41786(14) 0.0275(5) Uani 1 1 d .
H4A H 0.0223 0.4455 0.4465 0.041 Uiso 1 1 calc R
H4B H -0.0363 0.3686 0.4429 0.041 Uiso 1 1 calc R
H4C H -0.0197 0.4162 0.3794 0.041 Uiso 1 1 calc R
C12 C -0.07949(15) 0.23571(16) 0.30763(19) 0.0419(7) Uani 1 1 d .
H12A H -0.1102 0.2475 0.3297 0.063 Uiso 1 1 calc R
H12B H -0.0910 0.1899 0.3202 0.063 Uiso 1 1 calc R
H12C H -0.0835 0.2381 0.2593 0.063 Uiso 1 1 calc R
C13 C 0.10950(14) 0.36090(15) 0.55933(13) 0.0309(5) Uani 1 1 d .
H13A H 0.0928 0.3889 0.5788 0.046 Uiso 1 1 calc R
H13B H 0.1563 0.3782 0.5730 0.046 Uiso 1 1 calc R
H13C H 0.0819 0.3145 0.5748 0.046 Uiso 1 1 calc R
C14 C 0.16082(18) 0.54132(14) 0.29908(17) 0.0410(7) Uani 1 1 d .
H14A H 0.1500 0.5390 0.2517 0.062 Uiso 1 1 calc R
H14B H 0.2096 0.5686 0.3051 0.062 Uiso 1 1 calc R
H14C H 0.1387 0.5619 0.3234 0.062 Uiso 1 1 calc R

loop_
_atom_site_aniso_label
_atom_site_aniso_U_11
_atom_site_aniso_U_22
_atom_site_aniso_U_33
_atom_site_aniso_U_23
_atom_site_aniso_U_13
_atom_site_aniso_U_12
Zn5 0.01687(16) 0.01687(16) 0.0151(2) 0.000 0.000 0.00843(8)
Zn6 0.02321(13) 0.02482(13) 0.02070(13) -0.00033(9) 0.00254(9) 0.01449(11)
O6 0.0261(8) 0.0261(8) 0.0164(12) 0.000 0.000 0.0131(4)
O5 0.0234(7) 0.0166(7) 0.0193(7) 0.0002(5) 0.0007(6) 0.0091(6)
C6 0.0329(13) 0.0329(13) 0.0176(17) 0.000 0.000 0.0165(7)
C5 0.0388(14) 0.0172(10) 0.0304(12) 0.0011(9) -0.0006(10) 0.0106(10)
C16 0.0409(15) 0.0445(16) 0.0384(15) -0.0017(12) 0.0066(12) 0.0301(14)
Zn3 0.02159(12) 0.02365(13) 0.01700(11) -0.00031(9) 0.00019(9) 0.01219(10)
Zn2 0.01702(11) 0.02189(12) 0.02464(13) -0.00181(9) -0.00304(9) 0.00896(10)
Zn1 0.01620(15) 0.01561(14) 0.01592(15) 0.00031(11) -0.00079(11) 0.00891(12)
Zn4 0.02488(13) 0.01854(12) 0.02380(13) 0.00127(9) -0.00084(10) 0.01317(10)
O4 0.0209(7) 0.0255(8) 0.0231(7) -0.0023(6) -0.0003(6) 0.0154(6)
O2 0.0210(7) 0.0218(7) 0.0171(7) -0.0002(5) -0.0018(5) 0.0126(6)
O1 0.0211(7) 0.0174(7) 0.0207(7) 0.0028(5) 0.0012(6) 0.0100(6)
O3 0.0174(7) 0.0185(7) 0.0200(7) -0.0011(5) -0.0028(5) 0.0088(6)
C1 0.0281(11) 0.0207(10) 0.0296(11) 0.0069(9) 0.0052(9) 0.0109(9)
C2 0.0362(13) 0.0387(13) 0.0179(10) 0.0004(9) -0.0039(9) 0.0258(11)
C3 0.0217(10) 0.0241(11) 0.0324(12) -0.0077(9) -0.0062(9) 0.0078(9)
C4 0.0248(11) 0.0341(12) 0.0311(12) -0.0029(10) 0.0013(9) 0.0202(10)
C12 0.0249(13) 0.0345(14) 0.0548(19) -0.0002(13) -0.0128(12) 0.0061(11)
C13 0.0302(12) 0.0357(13) 0.0192(10) 0.0009(9) 0.0001(9) 0.0107(11)
C14 0.0535(18) 0.0217(12) 0.0481(18) 0.0037(11) -0.0089(14) 0.0190(12)

loop_
_atom_type_symbol
_atom_type_description
_atom_type_scat_dispersion_real
_atom_type_scat_dispersion_imag
_atom_type_scat_source
C C 0.0033 0.0016 'International Tables Vol C Tables 4.2.6.8 and 6.1.1.4'
H H 0.0000 0.0000 'International Tables Vol C Tables 4.2.6.8 and 6.1.1.4'
O O 0.0106 0.0060 'International Tables Vol C Tables 4.2.6.8 and 6.1.1.4'
Zn Zn 0.2839 1.4301 'International Tables Vol C Tables 4.2.6.8 and 6.1.1.4'

loop_
_geom_angle_atom_site_label_1
_geom_angle_atom_site_label_2
_geom_angle_atom_site_label_3
_geom_angle
_geom_angle_site_symmetry_1
_geom_angle_site_symmetry_3
O5 Zn5 O5 180.00(11) 10 .
O5 Zn5 O5 81.84(7) 10 12
O5 Zn5 O5 98.16(7) . 12
O5 Zn5 O5 81.84(7) 10 11
O5 Zn5 O5 98.16(7) . 11
O5 Zn5 O5 81.84(7) 12 11
O5 Zn5 O5 98.16(7) 10 2
O5 Zn5 O5 81.84(7) . 2
O5 Zn5 O5 98.16(7) 12 2
O5 Zn5 O5 180.00(10) 11 2
O5 Zn5 O5 98.16(7) 10 3
O5 Zn5 O5 81.84(7) . 3
O5 Zn5 O5 180.00(10) 12 3
O5 Zn5 O5 98.16(7) 11 3
O5 Zn5 O5 81.84(7) 2 3
O5 Zn5 Zn6 138.95(5) 10 12
O5 Zn5 Zn6 41.05(5) . 12
O5 Zn5 Zn6 138.76(4) 12 12
O5 Zn5 Zn6 96.12(5) 11 12
O5 Zn5 Zn6 83.88(5) 2 12
O5 Zn5 Zn6 41.24(4) 3 12
O5 Zn5 Zn6 138.76(4) 10 10
O5 Zn5 Zn6 41.24(4) . 10
O5 Zn5 Zn6 96.12(5) 12 10
O5 Zn5 Zn6 138.95(5) 11 10
O5 Zn5 Zn6 41.05(5) 2 10
O5 Zn5 Zn6 83.88(5) 3 10
Zn6 Zn5 Zn6 59.142(14) 12 10
O5 Zn5 Zn6 41.05(5) 10 3
O5 Zn5 Zn6 138.95(5) . 3
O5 Zn5 Zn6 41.24(4) 12 3
O5 Zn5 Zn6 83.88(5) 11 3
O5 Zn5 Zn6 96.12(5) 2 3
O5 Zn5 Zn6 138.76(4) 3 3
Zn6 Zn5 Zn6 180.000(6) 12 3
Zn6 Zn5 Zn6 120.858(14) 10 3
O5 Zn5 Zn6 41.24(4) 10 .
O5 Zn5 Zn6 138.76(4) . .
O5 Zn5 Zn6 83.88(5) 12 .
O5 Zn5 Zn6 41.05(5) 11 .
O5 Zn5 Zn6 138.95(5) 2 .
O5 Zn5 Zn6 96.12(5) 3 .
Zn6 Zn5 Zn6 120.858(14) 12 .
Zn6 Zn5 Zn6 180.000(11) 10 .
Zn6 Zn5 Zn6 59.142(14) 3 .
O5 Zn5 Zn6 96.12(5) 10 11
O5 Zn5 Zn6 83.88(5) . 11
O5 Zn5 Zn6 138.95(5) 12 11
O5 Zn5 Zn6 138.76(4) 11 11
O5 Zn5 Zn6 41.24(4) 2 11
O5 Zn5 Zn6 41.05(5) 3 11
Zn6 Zn5 Zn6 59.142(13) 12 11
Zn6 Zn5 Zn6 59.142(13) 10 11
Zn6 Zn5 Zn6 120.858(14) 3 11
Zn6 Zn5 Zn6 120.858(13) . 11
O5 Zn5 Zn6 83.88(5) 10 2
O5 Zn5 Zn6 96.12(5) . 2
O5 Zn5 Zn6 41.05(5) 12 2
O5 Zn5 Zn6 41.24(4) 11 2
O5 Zn5 Zn6 138.76(4) 2 2
O5 Zn5 Zn6 138.95(5) 3 2
Zn6 Zn5 Zn6 120.858(14) 12 2
Zn6 Zn5 Zn6 120.858(14) 10 2
Zn6 Zn5 Zn6 59.142(14) 3 2
Zn6 Zn5 Zn6 59.142(14) . 2
Zn6 Zn5 Zn6 180.000(11) 11 2
C16 Zn6 O5 132.02(11) . 11
C16 Zn6 O5 126.95(11) . 10
O5 Zn6 O5 84.32(9) 11 10
C16 Zn6 O6 129.29(12) . .
O5 Zn6 O6 83.82(7) 11 .
O5 Zn6 O6 83.65(7) 10 .
C16 Zn6 Zn6 147.29(10) . 2
O5 Zn6 Zn6 41.90(5) 11 2
O5 Zn6 Zn6 85.70(5) 10 2
O6 Zn6 Zn6 42.19(4) . 2
C16 Zn6 Zn6 142.14(10) . 3
O5 Zn6 Zn6 85.81(4) 11 3
O5 Zn6 Zn6 41.73(5) 10 3
O6 Zn6 Zn6 42.19(4) . 3
Zn6 Zn6 Zn6 60.0 2 3
C16 Zn6 Zn5 144.09(10) . .
O5 Zn6 Zn5 42.38(4) 11 .
O5 Zn6 Zn5 42.40(4) 10 .
O6 Zn6 Zn5 86.45(7) . .
Zn6 Zn6 Zn5 60.429(7) 2 .
Zn6 Zn6 Zn5 60.429(7) 3 .
C6 O6 Zn6 121.19(7) . 2
C6 O6 Zn6 121.19(7) . .
Zn6 O6 Zn6 95.61(9) 2 .
C6 O6 Zn6 121.19(7) . 3
Zn6 O6 Zn6 95.61(9) 2 3
Zn6 O6 Zn6 95.61(9) . 3
C5 O5 Zn6 121.19(15) . 12
C5 O5 Zn6 118.07(15) . 10
Zn6 O5 Zn6 96.37(7) 12 10
C5 O5 Zn5 122.39(15) . .
Zn6 O5 Zn5 96.57(7) 12 .
Zn6 O5 Zn5 96.36(7) 10 .
C13 Zn3 O4 133.36(10) . .
C13 Zn3 O3 128.07(9) . .
O4 Zn3 O3 84.25(6) . .
C13 Zn3 O1 126.31(10) . .
O4 Zn3 O1 83.98(6) . .
O3 Zn3 O1 84.22(6) . .
C13 Zn3 Zn4 147.60(9) . .
O4 Zn3 Zn4 41.99(5) . .
O3 Zn3 Zn4 42.56(4) . .
O1 Zn3 Zn4 85.95(5) . .
C13 Zn3 Zn2 145.58(8) . .
O4 Zn3 Zn2 42.33(5) . .
O3 Zn3 Zn2 86.00(5) . .
O1 Zn3 Zn2 41.93(5) . .
Zn4 Zn3 Zn2 59.953(14) . .
C13 Zn3 Zn1 139.60(9) . .
O4 Zn3 Zn1 87.02(5) . .
O3 Zn3 Zn1 42.34(4) . .
O1 Zn3 Zn1 42.35(4) . .
Zn4 Zn3 Zn1 61.082(13) . .
Zn2 Zn3 Zn1 60.749(13) . .
C12 Zn2 O2 132.12(12) . .
C12 Zn2 O1 129.03(11) . .
O2 Zn2 O1 83.69(6) . .
C12 Zn2 O4 127.52(12) . .
O2 Zn2 O4 83.93(7) . .
O1 Zn2 O4 83.59(7) . .
C12 Zn2 Zn4 144.97(10) . .
O2 Zn2 Zn4 42.40(4) . .
O1 Zn2 Zn4 85.84(5) . .
O4 Zn2 Zn4 41.90(5) . .
C12 Zn2 Zn3 142.45(11) . .
O2 Zn2 Zn3 85.42(5) . .
O1 Zn2 Zn3 42.04(5) . .
O4 Zn2 Zn3 41.83(5) . .
Zn4 Zn2 Zn3 59.731(10) . .
C12 Zn2 Zn1 146.07(11) . .
O2 Zn2 Zn1 42.07(4) . .
O1 Zn2 Zn1 42.06(4) . .
O4 Zn2 Zn1 86.33(4) . .
Zn4 Zn2 Zn1 60.862(7) . .
Zn3 Zn2 Zn1 60.322(9) . .
O1 Zn1 O1 180.00(7) . 16
O1 Zn1 O2 81.32(6) . .
O1 Zn1 O2 98.68(6) 16 .
O1 Zn1 O2 98.69(6) . 16
O1 Zn1 O2 81.31(6) 16 16
O2 Zn1 O2 180.0 . 16
O1 Zn1 O3 81.90(6) . .
O1 Zn1 O3 98.10(6) 16 .
O2 Zn1 O3 81.69(6) . .
O2 Zn1 O3 98.32(6) 16 .
O1 Zn1 O3 98.10(6) . 16
O1 Zn1 O3 81.90(6) 16 16
O2 Zn1 O3 98.32(6) . 16
O2 Zn1 O3 81.68(6) 16 16
O3 Zn1 O3 180.0 . 16
O1 Zn1 Zn3 41.28(5) . .
O1 Zn1 Zn3 138.73(5) 16 .
O2 Zn1 Zn3 83.48(5) . .
O2 Zn1 Zn3 96.52(5) 16 .
O3 Zn1 Zn3 41.08(4) . .
O3 Zn1 Zn3 138.92(4) 16 .
O1 Zn1 Zn3 138.72(5) . 16
O1 Zn1 Zn3 41.27(5) 16 16
O2 Zn1 Zn3 96.52(5) . 16
O2 Zn1 Zn3 83.47(5) 16 16
O3 Zn1 Zn3 138.92(4) . 16
O3 Zn1 Zn3 41.08(4) 16 16
Zn3 Zn1 Zn3 180.0 . 16
O1 Zn1 Zn2 40.89(4) . .
O1 Zn1 Zn2 139.11(4) 16 .
O2 Zn1 Zn2 40.84(4) . .
O2 Zn1 Zn2 139.16(4) 16 .
O3 Zn1 Zn2 83.68(4) . .
O3 Zn1 Zn2 96.32(4) 16 .
Zn3 Zn1 Zn2 58.928(9) . .
Zn3 Zn1 Zn2 121.072(9) 16 .
O1 Zn1 Zn2 139.11(4) . 16
O1 Zn1 Zn2 40.89(4) 16 16
O2 Zn1 Zn2 139.16(4) . 16
O2 Zn1 Zn2 40.84(4) 16 16
O3 Zn1 Zn2 96.32(4) . 16
O3 Zn1 Zn2 83.68(4) 16 16
Zn3 Zn1 Zn2 121.073(9) . 16
Zn3 Zn1 Zn2 58.927(9) 16 16
Zn2 Zn1 Zn2 180.0 . 16
O1 Zn1 Zn4 83.14(4) . .
O1 Zn1 Zn4 96.86(4) 16 .
O2 Zn1 Zn4 41.02(4) . .
O2 Zn1 Zn4 138.98(4) 16 .
O3 Zn1 Zn4 41.03(4) . .
O3 Zn1 Zn4 138.97(4) 16 .
Zn3 Zn1 Zn4 58.480(9) . .
Zn3 Zn1 Zn4 121.521(9) 16 .
Zn2 Zn1 Zn4 58.491(7) . .
Zn2 Zn1 Zn4 121.510(7) 16 .
O1 Zn1 Zn4 96.86(4) . 16
O1 Zn1 Zn4 83.14(4) 16 16
O2 Zn1 Zn4 138.98(4) . 16
O2 Zn1 Zn4 41.02(4) 16 16
O3 Zn1 Zn4 138.97(4) . 16
O3 Zn1 Zn4 41.03(4) 16 16
Zn3 Zn1 Zn4 121.521(9) . 16
Zn3 Zn1 Zn4 58.478(9) 16 16
Zn2 Zn1 Zn4 121.509(7) . 16
Zn2 Zn1 Zn4 58.489(7) 16 16
Zn4 Zn1 Zn4 180.0 . 16
C14 Zn4 O4 132.21(12) . .
C14 Zn4 O2 129.11(11) . .
O4 Zn4 O2 84.28(7) . .
C14 Zn4 O3 126.83(11) . .
O4 Zn4 O3 84.06(7) . .
O2 Zn4 O3 83.56(6) . .
C14 Zn4 Zn3 144.96(10) . .
O4 Zn4 Zn3 42.13(5) . .
O2 Zn4 Zn3 85.71(5) . .
O3 Zn4 Zn3 42.23(5) . .
C14 Zn4 Zn2 147.01(10) . .
O4 Zn4 Zn2 42.54(5) . .
O2 Zn4 Zn2 42.12(5) . .
O3 Zn4 Zn2 86.07(4) . .
Zn3 Zn4 Zn2 60.316(10) . .
C14 Zn4 Zn1 141.17(11) . .
O4 Zn4 Zn1 86.58(5) . .
O2 Zn4 Zn1 41.97(4) . .
O3 Zn4 Zn1 41.97(4) . .
Zn3 Zn4 Zn1 60.437(9) . .
Zn2 Zn4 Zn1 60.647(7) . .
C4 O4 Zn4 121.47(15) . .
C4 O4 Zn3 122.71(15) . .
Zn4 O4 Zn3 95.89(7) . .
C4 O4 Zn2 118.99(15) . .
Zn4 O4 Zn2 95.56(7) . .
Zn3 O4 Zn2 95.84(7) . .
C2 O2 Zn2 120.85(15) . .
C2 O2 Zn4 119.45(14) . .
Zn2 O2 Zn4 95.48(7) . .
C2 O2 Zn1 121.15(14) . .
Zn2 O2 Zn1 97.10(7) . .
Zn4 O2 Zn1 97.01(7) . .
C1 O1 Zn2 119.79(14) . .
C1 O1 Zn3 119.64(15) . .
Zn2 O1 Zn3 96.03(7) . .
C1 O1 Zn1 122.11(14) . .
Zn2 O1 Zn1 97.05(7) . .
Zn3 O1 Zn1 96.38(7) . .
C3 O3 Zn3 119.80(15) . .
C3 O3 Zn4 119.07(14) . .
Zn3 O3 Zn4 95.21(7) . .
C3 O3 Zn1 123.11(14) . .
Zn3 O3 Zn1 96.58(7) . .
Zn4 O3 Zn1 96.99(7) . .

loop_
_geom_bond_atom_site_label_1
_geom_bond_atom_site_label_2
_geom_bond_distance
_geom_bond_site_symmetry_2
Zn5 O5 2.1028(16) 10
Zn5 O5 2.1028(16) .
Zn5 O5 2.1028(16) 12
Zn5 O5 2.1028(16) 11
Zn5 O5 2.1028(16) 2
Zn5 O5 2.1028(16) 3
Zn5 Zn6 3.0991(5) 12
Zn5 Zn6 3.0991(5) 10
Zn5 Zn6 3.0991(5) 3
Zn5 Zn6 3.0991(5) .
Zn5 Zn6 3.0991(5) 11
Zn5 Zn6 3.0991(5) 2
Zn6 C16 1.941(3) .
Zn6 O5 2.0488(17) 11
Zn6 O5 2.0555(17) 10
Zn6 O6 2.0643(15) .
Zn6 Zn6 3.0588(6) 2
Zn6 Zn6 3.0589(6) 3
O6 C6 1.429(5) .
O6 Zn6 2.0643(15) 2
O6 Zn6 2.0643(15) 3
O5 C5 1.436(3) .
O5 Zn6 2.0488(17) 12
O5 Zn6 2.0555(16) 10
Zn3 C13 1.947(3) .
Zn3 O4 2.0531(16) .
Zn3 O3 2.0548(17) .
Zn3 O1 2.0621(17) .
Zn3 Zn4 3.0446(6) .
Zn3 Zn2 3.0626(6) .
Zn3 Zn1 3.1066(5) .
Zn2 C12 1.946(3) .
Zn2 O2 2.0558(17) .
Zn2 O1 2.0579(16) .
Zn2 O4 2.0730(17) .
Zn2 Zn4 3.0515(5) .
Zn2 Zn1 3.1197(5) .
Zn1 O1 2.1057(16) .
Zn1 O1 2.1058(16) 16
Zn1 O2 2.1063(16) .
Zn1 O2 2.1064(16) 16
Zn1 O3 2.1064(16) .
Zn1 O3 2.1065(16) 16
Zn1 Zn3 3.1067(5) 16
Zn1 Zn2 3.1198(5) 16
Zn1 Zn4 3.1262(5) .
Zn1 Zn4 3.1263(5) 16
Zn4 C14 1.940(3) .
Zn4 O4 2.0475(17) .
Zn4 O2 2.0672(16) .
Zn4 O3 2.0677(16) .
O4 C4 1.435(3) .
O2 C2 1.425(3) .
O1 C1 1.429(3) .
O3 C3 1.428(3) .
